data_4130401
loop_
_publ_author_name
'Zhang, Guoxiang'
'Yang, Shuang'
'Zhang, Xiaoyan'
'Lin, Qiqiao'
'Das, Deb K.'
'Liu, Jian'
'Fang, Xinqiang'

_publ_section_title
;
 Dynamic Kinetic Resolution Enabled by Intramolecular Benzoin Reaction:
 Synthetic Applications and Mechanistic Insights.
;
_journal_issue 25
_journal_name_full 'Journal of the American Chemical Society'
_journal_page_first 7932
_journal_page_last 7938
_journal_paper_doi 10.1021/jacs.6b02929
_journal_volume 138
_journal_year 2016
_chemical_absolute_configuration ad
_chemical_formula_sum 'C24 H19 Cl O4'
_chemical_formula_weight 406.84
_space_group_crystal_system orthorhombic
_space_group_IT_number 19
_space_group_name_Hall 'P 2ac 2ab'
_space_group_name_H-M_alt 'P 21 21 21'
_atom_sites_solution_hydrogens geom
_audit_creation_method SHELXL-2014/7
_cell_angle_alpha 90
_cell_angle_beta 90
_cell_angle_gamma 90
_cell_formula_units_Z 4
_cell_length_a 10.5376(8)
_cell_length_b 13.4923(10)
_cell_length_c 13.7084(11)
_cell_measurement_reflns_used 5066
_cell_measurement_temperature 293(2)
_cell_measurement_theta_max 27.4934
_cell_measurement_theta_min 2.4368
_cell_volume 1949.0(3)
_computing_cell_refinement 'CrystalClear (Rigaku Inc., 2008)'
_computing_data_collection 'CrystalClear (Rigaku Inc., 2008)'
_computing_data_reduction 'CrystalClear (Rigaku Inc., 2008)'
_computing_structure_refinement 'SHELXL-2014/7 (Sheldrick, 2014)'
_diffrn_ambient_temperature 293(2)
_diffrn_detector_area_resol_mean 14.6306
_diffrn_measured_fraction_theta_full 0.997
_diffrn_measured_fraction_theta_max 0.995
_diffrn_measurement_device_type 'Mercury70 (2x2 bin mode)'
_diffrn_measurement_method CCD_Profile_fitting
_diffrn_radiation_type MoK\a
_diffrn_radiation_wavelength 0.71073
_diffrn_reflns_av_R_equivalents 0.0192
_diffrn_reflns_av_unetI/netI 0.0193
_diffrn_reflns_Laue_measured_fraction_full 0.997
_diffrn_reflns_Laue_measured_fraction_max 0.995
_diffrn_reflns_limit_h_max 13
_diffrn_reflns_limit_h_min -13
_diffrn_reflns_limit_k_max 17
_diffrn_reflns_limit_k_min -17
_diffrn_reflns_limit_l_max 17
_diffrn_reflns_limit_l_min -16
_diffrn_reflns_number 14264
_diffrn_reflns_point_group_measured_fraction_full 0.997
_diffrn_reflns_point_group_measured_fraction_max 0.990
_diffrn_reflns_theta_full 25.242
_diffrn_reflns_theta_max 27.458
_diffrn_reflns_theta_min 2.438
_diffrn_source 'Sealed Tube'
_exptl_absorpt_coefficient_mu 0.225
_exptl_absorpt_correction_T_max 1.0000
_exptl_absorpt_correction_T_min 0.9400
_exptl_absorpt_correction_type multi-scan
_exptl_absorpt_process_details 'CrystalClear (Rigaku Inc., 2008)'
_exptl_crystal_colour colorless
_exptl_crystal_density_diffrn 1.386
_exptl_crystal_description prism
_exptl_crystal_F_000 848
_exptl_crystal_size_max 0.900
_exptl_crystal_size_mid 0.300
_exptl_crystal_size_min 0.250
_refine_diff_density_max 0.159
_refine_diff_density_min -0.171
_refine_diff_density_rms 0.029
_refine_ls_abs_structure_details
;
 Flack x determined using 1514 quotients [(I+)-(I-)]/[(I+)+(I-)]
 (Parsons, Flack and Wagner, Acta Cryst. B69 (2013) 249-259).
;
_refine_ls_abs_structure_Flack 0.041(17)
_refine_ls_extinction_method none
_refine_ls_goodness_of_fit_ref 1.036
_refine_ls_hydrogen_treatment constr
_refine_ls_matrix_type full
_refine_ls_number_parameters 264
_refine_ls_number_reflns 4422
_refine_ls_number_restraints 0
_refine_ls_restrained_S_all 1.036
_refine_ls_R_factor_all 0.0394
_refine_ls_R_factor_gt 0.0345
_refine_ls_shift/su_max 0.001
_refine_ls_shift/su_mean 0.000
_refine_ls_structure_factor_coef Fsqd
_refine_ls_weighting_details 'w=1/[\s^2^(Fo^2^)+(0.0420P)^2^+0.2325P] where P=(Fo^2^+2Fc^2^)/3'
_refine_ls_weighting_scheme calc
_refine_ls_wR_factor_gt 0.0815
_refine_ls_wR_factor_ref 0.0855
_reflns_Friedel_coverage 0.755
_reflns_Friedel_fraction_full 0.996
_reflns_Friedel_fraction_max 0.984
_reflns_number_gt 4025
_reflns_number_total 4422
_reflns_threshold_expression 'I > 2\s(I)'
_cod_data_source_file ja6b02929_si_004.cif
_cod_data_source_block data
_cod_depositor_comments
;
The following automatic conversions were performed:

data item '_exptl_absorpt_correction_type' value 'Multi-scan' was
changed to 'multi-scan' in accordance with the
/home/saulius/struct/COD-crude-data/automatic-downloads/DataCite-retrospective/ACS/depositions/lib/dictionaries/cif_core.dic
dictionary named 'cif_core.dic' version 2.4.2 last updated on
2011-04-26.

Automatic conversion script
Id: cif_fix_values 6909 2019-04-08 15:41:33Z antanas 
;
_cod_database_code 4130401
_shelx_shelxl_version_number 2014/7
_shelx_space_group_comment
;
The symmetry employed for this shelxl refinement is uniquely defined
by the following loop, which should always be used as a source of
symmetry information in preference to the above space-group names.
They are only intended as comments.
;
_shelx_estimated_absorpt_t_min 0.823
_shelx_estimated_absorpt_t_max 0.946

loop_
_space_group_symop_operation_xyz
'x, y, z'
'-x+1/2, -y, z+1/2'
'x+1/2, -y+1/2, -z'
'-x, y+1/2, -z+1/2'

loop_
_atom_site_label
_atom_site_type_symbol
_atom_site_fract_x
_atom_site_fract_y
_atom_site_fract_z
_atom_site_U_iso_or_equiv
_atom_site_adp_type
_atom_site_occupancy
_atom_site_site_symmetry_order
_atom_site_calc_flag
_atom_site_refinement_flags_posn
_atom_site_refinement_flags_adp
Cl1 Cl -0.08897(6) 1.02021(5) 0.62027(6) 0.0653(2) Uani 1 1 d . .
O1 O 0.48699(17) 0.97191(12) 0.43223(11) 0.0507(4) Uani 1 1 d . .
H1 H 0.4901 1.0326 0.4318 0.061 Uiso 1 1 calc R U
O2 O 0.5937(2) 1.07361(14) 0.57748(16) 0.0743(6) Uani 1 1 d . .
O3 O 0.33089(17) 0.72712(14) 0.47523(15) 0.0644(5) Uani 1 1 d . .
O4 O 0.62215(17) 0.69019(13) 0.07694(12) 0.0581(5) Uani 1 1 d . .
C1 C 0.0703(2) 0.99536(15) 0.59653(18) 0.0466(5) Uani 1 1 d . .
C2 C 0.1594(2) 1.01086(19) 0.66761(18) 0.0522(6) Uani 1 1 d . .
H2 H 0.1354 1.0339 0.7288 0.063 Uiso 1 1 calc R U
C3 C 0.2860(2) 0.99170(18) 0.64700(17) 0.0485(5) Uani 1 1 d . .
H3 H 0.3468 1.0025 0.6951 0.058 Uiso 1 1 calc R U
C4 C 0.3240(2) 0.95688(14) 0.55635(16) 0.0393(4) Uani 1 1 d . .
C5 C 0.2311(2) 0.94188(16) 0.48604(17) 0.0465(5) Uani 1 1 d . .
H5 H 0.2544 0.9192 0.4246 0.056 Uiso 1 1 calc R U
C6 C 0.1041(2) 0.96012(16) 0.50573(18) 0.0488(5) Uani 1 1 d . .
H6 H 0.0426 0.9488 0.4584 0.059 Uiso 1 1 calc R U
C7 C 0.4638(2) 0.93829(15) 0.52861(16) 0.0401(5) Uani 1 1 d . .
C8 C 0.5525(2) 0.99223(17) 0.59964(18) 0.0475(5) Uani 1 1 d . .
C9 C 0.5815(2) 0.94409(18) 0.69398(17) 0.0478(5) Uani 1 1 d . .
C10 C 0.6438(2) 0.9985(2) 0.76653(19) 0.0606(7) Uani 1 1 d . .
H10 H 0.6715 1.0626 0.7534 0.073 Uiso 1 1 calc R U
C11 C 0.6643(3) 0.9579(3) 0.8569(2) 0.0740(9) Uani 1 1 d . .
H11 H 0.7063 0.9940 0.9049 0.089 Uiso 1 1 calc R U
C12 C 0.6220(3) 0.8634(3) 0.8759(2) 0.0760(9) Uani 1 1 d . .
H12 H 0.6324 0.8369 0.9380 0.091 Uiso 1 1 calc R U
C13 C 0.5646(3) 0.8075(2) 0.8045(2) 0.0635(7) Uani 1 1 d . .
H13 H 0.5396 0.7429 0.8183 0.076 Uiso 1 1 calc R U
C14 C 0.5432(2) 0.84636(18) 0.71143(17) 0.0481(5) Uani 1 1 d . .
C15 C 0.4802(2) 0.78550(17) 0.63331(17) 0.0510(6) Uani 1 1 d . .
H15A H 0.3897 0.7832 0.6458 0.061 Uiso 1 1 calc R U
H15B H 0.5124 0.7182 0.6364 0.061 Uiso 1 1 calc R U
C16 C 0.5027(2) 0.82670(15) 0.53116(16) 0.0409(5) Uani 1 1 d . .
H16 H 0.5938 0.8224 0.5172 0.049 Uiso 1 1 calc R U
C17 C 0.4321(2) 0.76622(16) 0.45413(18) 0.0460(5) Uani 1 1 d . .
C18 C 0.4863(2) 0.75426(15) 0.35470(16) 0.0423(5) Uani 1 1 d . .
C19 C 0.4076(2) 0.71916(18) 0.27991(19) 0.0532(6) Uani 1 1 d . .
H19 H 0.3221 0.7079 0.2927 0.064 Uiso 1 1 calc R U
C20 C 0.4543(2) 0.7010(2) 0.1878(2) 0.0568(6) Uani 1 1 d . .
H20 H 0.4003 0.6797 0.1384 0.068 Uiso 1 1 calc R U
C21 C 0.5823(2) 0.71481(15) 0.16918(16) 0.0440(5) Uani 1 1 d . .
C22 C 0.6621(2) 0.74949(16) 0.24122(17) 0.0465(5) Uani 1 1 d . .
H22 H 0.7480 0.7589 0.2284 0.056 Uiso 1 1 calc R U
C23 C 0.6133(2) 0.77024(17) 0.33323(17) 0.0456(5) Uani 1 1 d . .
H23 H 0.6668 0.7953 0.3812 0.055 Uiso 1 1 calc R U
C24 C 0.7544(3) 0.6961(2) 0.0571(2) 0.0591(7) Uani 1 1 d . .
H24A H 0.7822 0.7635 0.0642 0.089 Uiso 1 1 calc R U
H24B H 0.7704 0.6741 -0.0083 0.089 Uiso 1 1 calc R U
H24C H 0.7998 0.6548 0.1022 0.089 Uiso 1 1 calc R U

loop_
_atom_site_aniso_label
_atom_site_aniso_U_11
_atom_site_aniso_U_22
_atom_site_aniso_U_33
_atom_site_aniso_U_23
_atom_site_aniso_U_13
_atom_site_aniso_U_12
Cl1 0.0410(3) 0.0646(4) 0.0904(5) 0.0017(3) 0.0140(3) 0.0117(3)
O1 0.0532(9) 0.0488(8) 0.0501(9) 0.0118(7) 0.0076(7) -0.0016(8)
O2 0.0727(13) 0.0568(10) 0.0934(14) 0.0160(10) -0.0205(11) -0.0268(10)
O3 0.0429(10) 0.0670(11) 0.0834(13) -0.0162(10) 0.0175(9) -0.0149(9)
O4 0.0602(11) 0.0648(10) 0.0495(10) -0.0123(8) -0.0042(8) -0.0075(9)
C1 0.0352(11) 0.0387(10) 0.0660(14) 0.0051(9) 0.0070(10) 0.0046(9)
C2 0.0494(14) 0.0558(13) 0.0512(13) -0.0020(11) 0.0081(11) 0.0097(11)
C3 0.0433(13) 0.0526(13) 0.0497(12) -0.0042(10) -0.0028(10) 0.0063(10)
C4 0.0359(11) 0.0347(10) 0.0474(11) 0.0035(8) 0.0008(9) 0.0026(8)
C5 0.0434(12) 0.0472(12) 0.0489(12) -0.0038(10) 0.0000(10) 0.0055(10)
C6 0.0385(12) 0.0459(11) 0.0622(14) -0.0041(10) -0.0055(10) 0.0056(10)
C7 0.0368(11) 0.0382(10) 0.0453(11) 0.0053(8) 0.0052(9) 0.0002(8)
C8 0.0352(11) 0.0467(12) 0.0605(14) 0.0025(10) 0.0016(10) -0.0033(9)
C9 0.0307(11) 0.0616(13) 0.0513(12) -0.0002(10) 0.0016(10) 0.0045(10)
C10 0.0379(13) 0.0801(18) 0.0637(16) -0.0093(14) -0.0004(11) 0.0021(12)
C11 0.0475(16) 0.118(3) 0.0569(16) -0.0154(17) -0.0051(12) 0.0149(17)
C12 0.0654(19) 0.114(3) 0.0485(15) 0.0064(16) 0.0024(14) 0.0323(18)
C13 0.0578(16) 0.0753(17) 0.0574(15) 0.0151(13) 0.0104(13) 0.0211(14)
C14 0.0355(11) 0.0594(13) 0.0494(13) 0.0071(10) 0.0077(9) 0.0126(10)
C15 0.0518(14) 0.0428(11) 0.0585(14) 0.0114(10) 0.0058(11) 0.0041(10)
C16 0.0319(10) 0.0397(10) 0.0513(12) 0.0028(8) 0.0056(9) 0.0030(8)
C17 0.0362(12) 0.0383(10) 0.0635(14) -0.0027(9) 0.0049(10) 0.0025(9)
C18 0.0348(11) 0.0389(10) 0.0532(12) 0.0007(9) -0.0007(9) 0.0016(9)
C19 0.0324(11) 0.0587(13) 0.0684(16) -0.0050(11) -0.0037(11) -0.0052(11)
C20 0.0459(13) 0.0649(15) 0.0596(15) -0.0106(12) -0.0143(11) -0.0069(11)
C21 0.0464(12) 0.0389(10) 0.0466(12) -0.0029(9) -0.0053(10) -0.0005(10)
C22 0.0361(12) 0.0535(13) 0.0500(12) -0.0021(10) -0.0024(9) -0.0054(9)
C23 0.0383(12) 0.0513(12) 0.0472(12) -0.0040(9) -0.0047(9) -0.0034(10)
C24 0.0622(17) 0.0619(15) 0.0531(14) -0.0082(12) 0.0057(12) -0.0045(13)

loop_
_atom_type_symbol
_atom_type_description
_atom_type_scat_dispersion_real
_atom_type_scat_dispersion_imag
_atom_type_scat_source
C C 0.0033 0.0016 'International Tables Vol C Tables 4.2.6.8 and 6.1.1.4'
H H 0.0000 0.0000 'International Tables Vol C Tables 4.2.6.8 and 6.1.1.4'
O O 0.0106 0.0060 'International Tables Vol C Tables 4.2.6.8 and 6.1.1.4'
Cl Cl 0.1484 0.1585 'International Tables Vol C Tables 4.2.6.8 and 6.1.1.4'

loop_
_geom_angle_atom_site_label_1
_geom_angle_atom_site_label_2
_geom_angle_atom_site_label_3
_geom_angle
C7 O1 H1 109.5
C21 O4 C24 117.50(19)
C2 C1 C6 121.2(2)
C2 C1 Cl1 119.87(19)
C6 C1 Cl1 118.92(19)
C1 C2 C3 119.0(2)
C1 C2 H2 120.5
C3 C2 H2 120.5
C4 C3 C2 121.5(2)
C4 C3 H3 119.2
C2 C3 H3 119.2
C3 C4 C5 117.9(2)
C3 C4 C7 123.48(19)
C5 C4 C7 118.61(19)
C6 C5 C4 121.3(2)
C6 C5 H5 119.4
C4 C5 H5 119.4
C1 C6 C5 119.1(2)
C1 C6 H6 120.5
C5 C6 H6 120.5
O1 C7 C8 109.57(17)
O1 C7 C4 110.01(17)
C8 C7 C4 110.38(17)
O1 C7 C16 106.51(17)
C8 C7 C16 106.49(17)
C4 C7 C16 113.72(17)
O2 C8 C9 122.6(2)
O2 C8 C7 119.1(2)
C9 C8 C7 118.23(19)
C14 C9 C10 120.5(2)
C14 C9 C8 120.2(2)
C10 C9 C8 119.2(2)
C11 C10 C9 120.4(3)
C11 C10 H10 119.8
C9 C10 H10 119.8
C10 C11 C12 119.4(3)
C10 C11 H11 120.3
C12 C11 H11 120.3
C11 C12 C13 121.0(3)
C11 C12 H12 119.5
C13 C12 H12 119.5
C12 C13 C14 121.0(3)
C12 C13 H13 119.5
C14 C13 H13 119.5
C13 C14 C9 117.6(2)
C13 C14 C15 121.1(2)
C9 C14 C15 121.3(2)
C14 C15 C16 112.73(19)
C14 C15 H15A 109.0
C16 C15 H15A 109.0
C14 C15 H15B 109.0
C16 C15 H15B 109.0
H15A C15 H15B 107.8
C15 C16 C17 111.37(18)
C15 C16 C7 109.35(17)
C17 C16 C7 111.84(18)
C15 C16 H16 108.0
C17 C16 H16 108.0
C7 C16 H16 108.0
O3 C17 C18 120.3(2)
O3 C17 C16 119.4(2)
C18 C17 C16 120.30(19)
C23 C18 C19 118.0(2)
C23 C18 C17 123.3(2)
C19 C18 C17 118.7(2)
C20 C19 C18 121.2(2)
C20 C19 H19 119.4
C18 C19 H19 119.4
C19 C20 C21 119.5(2)
C19 C20 H20 120.2
C21 C20 H20 120.2
O4 C21 C22 123.7(2)
O4 C21 C20 115.7(2)
C22 C21 C20 120.5(2)
C21 C22 C23 119.5(2)
C21 C22 H22 120.2
C23 C22 H22 120.2
C18 C23 C22 121.2(2)
C18 C23 H23 119.4
C22 C23 H23 119.4
O4 C24 H24A 109.5
O4 C24 H24B 109.5
H24A C24 H24B 109.5
O4 C24 H24C 109.5
H24A C24 H24C 109.5
H24B C24 H24C 109.5

loop_
_geom_bond_atom_site_label_1
_geom_bond_atom_site_label_2
_geom_bond_distance
Cl1 C1 1.742(2)
O1 C7 1.418(3)
O1 H1 0.8200
O2 C8 1.219(3)
O3 C17 1.225(3)
O4 C21 1.373(3)
O4 C24 1.422(3)
C1 C2 1.369(4)
C1 C6 1.379(3)
C2 C3 1.388(3)
C2 H2 0.9300
C3 C4 1.388(3)
C3 H3 0.9300
C4 C5 1.389(3)
C4 C7 1.542(3)
C5 C6 1.387(3)
C5 H5 0.9300
C6 H6 0.9300
C7 C8 1.533(3)
C7 C16 1.561(3)
C8 C9 1.479(3)
C9 C14 1.400(3)
C9 C10 1.400(4)
C10 C11 1.372(4)
C10 H10 0.9300
C11 C12 1.376(5)
C11 H11 0.9300
C12 C13 1.377(5)
C12 H12 0.9300
C13 C14 1.397(3)
C13 H13 0.9300
C14 C15 1.504(4)
C15 C16 1.525(3)
C15 H15A 0.9700
C15 H15B 0.9700
C16 C17 1.528(3)
C16 H16 0.9800
C17 C18 1.487(3)
C18 C23 1.387(3)
C18 C19 1.402(3)
C19 C20 1.378(4)
C19 H19 0.9300
C20 C21 1.385(4)
C20 H20 0.9300
C21 C22 1.379(3)
C22 C23 1.391(3)
C22 H22 0.9300
C23 H23 0.9300
C24 H24A 0.9600
C24 H24B 0.9600
C24 H24C 0.9600

loop_
_geom_torsion_atom_site_label_1
_geom_torsion_atom_site_label_2
_geom_torsion_atom_site_label_3
_geom_torsion_atom_site_label_4
_geom_torsion
C6 C1 C2 C3 0.8(4)
Cl1 C1 C2 C3 -179.28(18)
C1 C2 C3 C4 -0.3(4)
C2 C3 C4 C5 0.2(3)
C2 C3 C4 C7 177.6(2)
C3 C4 C5 C6 -0.6(3)
C7 C4 C5 C6 -178.1(2)
C2 C1 C6 C5 -1.1(3)
Cl1 C1 C6 C5 178.90(17)
C4 C5 C6 C1 1.1(3)
C3 C4 C7 O1 -138.5(2)
C5 C4 C7 O1 38.8(2)
C3 C4 C7 C8 -17.5(3)
C5 C4 C7 C8 159.89(19)
C3 C4 C7 C16 102.1(2)
C5 C4 C7 C16 -80.5(2)
O1 C7 C8 O2 25.3(3)
C4 C7 C8 O2 -96.0(3)
C16 C7 C8 O2 140.1(2)
O1 C7 C8 C9 -156.43(19)
C4 C7 C8 C9 82.3(2)
C16 C7 C8 C9 -41.6(2)
O2 C8 C9 C14 -173.0(2)
C7 C8 C9 C14 8.7(3)
O2 C8 C9 C10 9.1(4)
C7 C8 C9 C10 -169.1(2)
C14 C9 C10 C11 -2.2(4)
C8 C9 C10 C11 175.6(2)
C9 C10 C11 C12 -0.6(4)
C10 C11 C12 C13 2.9(4)
C11 C12 C13 C14 -2.4(4)
C12 C13 C14 C9 -0.4(4)
C12 C13 C14 C15 -179.9(2)
C10 C9 C14 C13 2.7(3)
C8 C9 C14 C13 -175.1(2)
C10 C9 C14 C15 -177.9(2)
C8 C9 C14 C15 4.3(3)
C13 C14 C15 C16 -161.8(2)
C9 C14 C15 C16 18.8(3)
C14 C15 C16 C17 -177.16(19)
C14 C15 C16 C7 -53.1(3)
O1 C7 C16 C15 179.96(18)
C8 C7 C16 C15 63.1(2)
C4 C7 C16 C15 -58.7(2)
O1 C7 C16 C17 -56.2(2)
C8 C7 C16 C17 -173.09(18)
C4 C7 C16 C17 65.1(2)
C15 C16 C17 O3 32.0(3)
C7 C16 C17 O3 -90.7(2)
C15 C16 C17 C18 -147.5(2)
C7 C16 C17 C18 89.8(2)
O3 C17 C18 C23 -160.5(2)
C16 C17 C18 C23 19.0(3)
O3 C17 C18 C19 15.3(3)
C16 C17 C18 C19 -165.2(2)
C23 C18 C19 C20 0.0(3)
C17 C18 C19 C20 -176.1(2)
C18 C19 C20 C21 2.0(4)
C24 O4 C21 C22 3.5(3)
C24 O4 C21 C20 -175.3(2)
C19 C20 C21 O4 176.8(2)
C19 C20 C21 C22 -2.1(4)
O4 C21 C22 C23 -178.5(2)
C20 C21 C22 C23 0.3(3)
C19 C18 C23 C22 -1.8(3)
C17 C18 C23 C22 174.1(2)
C21 C22 C23 C18 1.7(3)
